data_7015875
loop_
_publ_author_name
'Eckenhoff, William T.'
'Pintauer, Tomislav'

_publ_section_title
;
 Atom transfer radical addition (ATRA) catalyzed by copper complexes
 with tris[2-(dimethylamino)ethyl]amine (Me6TREN) ligand in the
 presence of free-radical diazo initiator AIBN.
;
_journal_issue 18
_journal_name_full 'Dalton transactions (Cambridge, England : 2003)'
_journal_page_first 4909
_journal_page_last 4917
_journal_paper_doi 10.1039/c1dt10189g
_journal_volume 40
_journal_year 2011
_chemical_formula_moiety 'C9 H14 Br4'
_chemical_formula_sum 'C9 H14 Br4'
_chemical_formula_weight 441.84
_chemical_name_systematic
;
1R-bromo-4R-(tribromomethyl)cyclooctane
;
_space_group_IT_number 2
_symmetry_cell_setting triclinic
_symmetry_space_group_name_Hall '-P 1'
_symmetry_space_group_name_H-M 'P -1'
_atom_sites_solution_hydrogens geom
_atom_sites_solution_primary direct
_atom_sites_solution_secondary difmap
_audit_creation_method SHELXL-97
_cell_angle_alpha 88.646(12)
_cell_angle_beta 78.322(11)
_cell_angle_gamma 72.257(10)
_cell_formula_units_Z 2
_cell_length_a 7.624(6)
_cell_length_b 8.962(7)
_cell_length_c 9.546(8)
_cell_measurement_reflns_used 1875
_cell_measurement_temperature 150(2)
_cell_measurement_theta_max 24.3075
_cell_measurement_theta_min 2.388
_cell_volume 607.9(8)
_computing_cell_refinement 'SAINT (Bruker, 1998)'
_computing_data_collection 'SMART (Bruker, 1998)'
_computing_data_reduction SAINT
_computing_molecular_graphics 'SHELXTL (Sheldrick, 2000)'
_computing_publication_material 'ORTEP-3 for Windows (Faruggia, 1997)'
_computing_structure_refinement 'SHELXL-97 (Sheldrick, 1997)'
_computing_structure_solution 'SHELXS-97 (Sheldrick, 1997)'
_diffrn_ambient_temperature 150(2)
_diffrn_measured_fraction_theta_full 0.988
_diffrn_measured_fraction_theta_max 0.988
_diffrn_measurement_device_type 'Bruker Smart ApexII'
_diffrn_measurement_method '\f and \w Scans'
_diffrn_radiation_monochromator graphite
_diffrn_radiation_source 'fine-focus sealed tube'
_diffrn_radiation_type MoK\a
_diffrn_radiation_wavelength 0.71073
_diffrn_reflns_av_R_equivalents 0.0430
_diffrn_reflns_av_sigmaI/netI 0.0595
_diffrn_reflns_limit_h_max 8
_diffrn_reflns_limit_h_min -8
_diffrn_reflns_limit_k_max 10
_diffrn_reflns_limit_k_min -10
_diffrn_reflns_limit_l_max 11
_diffrn_reflns_limit_l_min -11
_diffrn_reflns_number 4380
_diffrn_reflns_theta_full 24.48
_diffrn_reflns_theta_max 24.48
_diffrn_reflns_theta_min 2.18
_diffrn_standards_interval_count 0
_diffrn_standards_interval_time 0
_diffrn_standards_number 1992
_exptl_absorpt_coefficient_mu 13.199
_exptl_absorpt_correction_T_max 0.234
_exptl_absorpt_correction_T_min 0.078
_exptl_absorpt_correction_type multi-scan
_exptl_absorpt_process_details 'SADABS (Sheldrick, 2002)'
_exptl_crystal_colour colorless
_exptl_crystal_density_diffrn 2.414
_exptl_crystal_density_method 'not measured'
_exptl_crystal_description rhomboid
_exptl_crystal_F_000 416
_exptl_crystal_size_max 0.21
_exptl_crystal_size_mid 0.20
_exptl_crystal_size_min 0.11
_refine_diff_density_max 1.137
_refine_diff_density_min -1.311
_refine_diff_density_rms 0.201
_refine_ls_extinction_method none
_refine_ls_goodness_of_fit_ref 0.827
_refine_ls_hydrogen_treatment constr
_refine_ls_matrix_type full
_refine_ls_number_parameters 118
_refine_ls_number_reflns 1992
_refine_ls_number_restraints 0
_refine_ls_restrained_S_all 0.827
_refine_ls_R_factor_all 0.0525
_refine_ls_R_factor_gt 0.0403
_refine_ls_shift/su_max 0.000
_refine_ls_shift/su_mean 0.000
_refine_ls_structure_factor_coef Fsqd
_refine_ls_weighting_details 'calc w=1/[\s^2^(Fo^2^)+(0.1000P)^2^+0.0000P] where P=(Fo^2^+2Fc^2^)/3'
_refine_ls_weighting_scheme calc
_refine_ls_wR_factor_gt 0.1101
_refine_ls_wR_factor_ref 0.1187
_reflns_number_gt 1603
_reflns_number_total 1992
_reflns_threshold_expression >2sigma(I)
_cod_data_source_file c1dt10189g.txt
_cod_data_source_block cis-1-bromo-4-(tribromomethyl)cyclooctane
_cod_original_cell_volume 607.8(9)
_cod_database_code 7015875

loop_
_symmetry_equiv_pos_as_xyz
'x, y, z'
'-x, -y, -z'

loop_
_atom_site_label
_atom_site_type_symbol
_atom_site_fract_x
_atom_site_fract_y
_atom_site_fract_z
_atom_site_U_iso_or_equiv
_atom_site_adp_type
_atom_site_occupancy
_atom_site_symmetry_multiplicity
_atom_site_calc_flag
_atom_site_refinement_flags
_atom_site_disorder_assembly
_atom_site_disorder_group
Br1 Br 0.56937(9) 1.14984(8) 0.70879(8) 0.0238(2) Uani 1 1 d . . .
Br2 Br 0.17020(10) 1.27352(8) 0.91234(8) 0.0254(2) Uani 1 1 d . . .
Br3 Br 0.21085(10) 1.24303(8) 0.57660(8) 0.0267(2) Uani 1 1 d . . .
Br4 Br 0.71769(10) 0.52634(9) 0.75695(9) 0.0307(3) Uani 1 1 d . . .
C9 C 0.0923(10) 0.9748(8) 0.7737(8) 0.0223(16) Uani 1 1 d . . .
H9A H 0.0506 0.9519 0.8724 0.027 Uiso 1 1 calc R . .
H9B H 0.0143 1.0787 0.7570 0.027 Uiso 1 1 calc R . .
C1 C 0.3101(9) 1.1451(8) 0.7410(8) 0.0198(15) Uani 1 1 d . . .
C2 C 0.3002(10) 0.9747(8) 0.7511(8) 0.0209(15) Uani 1 1 d . . .
H2 H 0.3669 0.9199 0.6589 0.025 Uiso 1 1 calc R . .
C4 C 0.3710(10) 0.7347(8) 0.9144(7) 0.0219(16) Uani 1 1 d . . .
H4A H 0.4305 0.7029 0.9955 0.026 Uiso 1 1 calc R . .
H4B H 0.2368 0.7555 0.9491 0.026 Uiso 1 1 calc R . .
C3 C 0.4034(11) 0.8894(8) 0.8660(8) 0.0225(16) Uani 1 1 d . . .
H3A H 0.5373 0.8694 0.8303 0.027 Uiso 1 1 calc R . .
H3B H 0.3673 0.9600 0.9496 0.027 Uiso 1 1 calc R . .
C7 C 0.1473(10) 0.6791(8) 0.6958(8) 0.0209(15) Uani 1 1 d . . .
H7A H 0.1047 0.6210 0.6323 0.025 Uiso 1 1 calc R . .
H7B H 0.0969 0.6577 0.7931 0.025 Uiso 1 1 calc R . .
C8 C 0.0632(10) 0.8540(8) 0.6740(8) 0.0232(16) Uani 1 1 d . . .
H8A H -0.0713 0.8753 0.6827 0.028 Uiso 1 1 calc R . .
H8B H 0.1137 0.8742 0.5763 0.028 Uiso 1 1 calc R . .
C5 C 0.4376(10) 0.5962(8) 0.8089(8) 0.0218(15) Uani 1 1 d . . .
H5 H 0.4005 0.5103 0.8587 0.026 Uiso 1 1 calc R . .
C6 C 0.3637(10) 0.6151(9) 0.6697(8) 0.0225(16) Uani 1 1 d . . .
H6A H 0.4054 0.5141 0.6186 0.027 Uiso 1 1 calc R . .
H6B H 0.4169 0.6859 0.6097 0.027 Uiso 1 1 calc R . .

loop_
_atom_site_aniso_label
_atom_site_aniso_U_11
_atom_site_aniso_U_22
_atom_site_aniso_U_33
_atom_site_aniso_U_23
_atom_site_aniso_U_13
_atom_site_aniso_U_12
Br1 0.0127(4) 0.0208(4) 0.0404(5) 0.0013(3) -0.0076(3) -0.0077(3)
Br2 0.0202(4) 0.0196(4) 0.0355(5) -0.0062(3) -0.0031(3) -0.0058(3)
Br3 0.0265(4) 0.0207(4) 0.0362(5) 0.0057(3) -0.0170(3) -0.0054(3)
Br4 0.0138(4) 0.0289(4) 0.0501(5) 0.0070(4) -0.0122(3) -0.0043(3)
C9 0.012(4) 0.023(4) 0.038(4) 0.001(3) -0.012(3) -0.010(3)
C1 0.010(3) 0.017(4) 0.029(4) 0.002(3) -0.004(3) 0.000(3)
C2 0.020(4) 0.013(3) 0.033(4) -0.002(3) -0.015(3) -0.005(3)
C4 0.021(4) 0.020(4) 0.027(4) 0.004(3) -0.012(3) -0.005(3)
C3 0.019(4) 0.013(3) 0.039(4) 0.003(3) -0.013(3) -0.005(3)
C7 0.017(4) 0.018(4) 0.032(4) 0.000(3) -0.008(3) -0.011(3)
C8 0.011(4) 0.021(4) 0.040(4) -0.002(3) -0.011(3) -0.004(3)
C5 0.015(4) 0.016(4) 0.037(4) 0.004(3) -0.008(3) -0.005(3)
C6 0.017(4) 0.019(4) 0.030(4) -0.005(3) -0.002(3) -0.005(3)

loop_
_atom_type_symbol
_atom_type_description
_atom_type_scat_dispersion_real
_atom_type_scat_dispersion_imag
_atom_type_scat_source
C C 0.0033 0.0016 'International Tables Vol C Tables 4.2.6.8 and 6.1.1.4'
H H 0.0000 0.0000 'International Tables Vol C Tables 4.2.6.8 and 6.1.1.4'
Br Br -0.2901 2.4595 'International Tables Vol C Tables 4.2.6.8 and 6.1.1.4'

loop_
_geom_angle_atom_site_label_1
_geom_angle_atom_site_label_2
_geom_angle_atom_site_label_3
_geom_angle
_geom_angle_site_symmetry_1
_geom_angle_site_symmetry_3
_geom_angle_publ_flag
C8 C9 C2 113.4(6) . . ?
C8 C9 H9A 108.9 . . ?
C2 C9 H9A 108.9 . . ?
C8 C9 H9B 108.9 . . ?
C2 C9 H9B 108.9 . . ?
H9A C9 H9B 107.7 . . ?
C2 C1 Br2 112.5(5) . . ?
C2 C1 Br1 111.5(5) . . ?
Br2 C1 Br1 108.0(3) . . ?
C2 C1 Br3 109.9(5) . . ?
Br2 C1 Br3 108.8(3) . . ?
Br1 C1 Br3 105.9(3) . . ?
C3 C2 C1 110.2(6) . . ?
C3 C2 C9 113.8(6) . . ?
C1 C2 C9 110.2(6) . . ?
C3 C2 H2 107.4 . . ?
C1 C2 H2 107.4 . . ?
C9 C2 H2 107.4 . . ?
C5 C4 C3 119.3(6) . . ?
C5 C4 H4A 107.5 . . ?
C3 C4 H4A 107.5 . . ?
C5 C4 H4B 107.5 . . ?
C3 C4 H4B 107.5 . . ?
H4A C4 H4B 107.0 . . ?
C4 C3 C2 117.2(6) . . ?
C4 C3 H3A 108.0 . . ?
C2 C3 H3A 108.0 . . ?
C4 C3 H3B 108.0 . . ?
C2 C3 H3B 108.0 . . ?
H3A C3 H3B 107.2 . . ?
C8 C7 C6 116.5(6) . . ?
C8 C7 H7A 108.2 . . ?
C6 C7 H7A 108.2 . . ?
C8 C7 H7B 108.2 . . ?
C6 C7 H7B 108.2 . . ?
H7A C7 H7B 107.3 . . ?
C7 C8 C9 119.0(6) . . ?
C7 C8 H8A 107.6 . . ?
C9 C8 H8A 107.6 . . ?
C7 C8 H8B 107.6 . . ?
C9 C8 H8B 107.6 . . ?
H8A C8 H8B 107.0 . . ?
C4 C5 C6 118.3(6) . . ?
C4 C5 Br4 109.4(5) . . ?
C6 C5 Br4 107.8(5) . . ?
C4 C5 H5 106.9 . . ?
C6 C5 H5 106.9 . . ?
Br4 C5 H5 106.9 . . ?
C5 C6 C7 112.7(6) . . ?
C5 C6 H6A 109.1 . . ?
C7 C6 H6A 109.1 . . ?
C5 C6 H6B 109.1 . . ?
C7 C6 H6B 109.1 . . ?
H6A C6 H6B 107.8 . . ?

loop_
_geom_bond_atom_site_label_1
_geom_bond_atom_site_label_2
_geom_bond_distance
_geom_bond_site_symmetry_2
_geom_bond_publ_flag
Br1 C1 1.951(7) . ?
Br2 C1 1.942(7) . ?
Br3 C1 1.954(7) . ?
Br4 C5 1.992(7) . ?
C9 C8 1.551(10) . ?
C9 C2 1.555(10) . ?
C9 H9A 0.9700 . ?
C9 H9B 0.9700 . ?
C1 C2 1.552(10) . ?
C2 C3 1.533(10) . ?
C2 H2 0.9800 . ?
C4 C5 1.510(10) . ?
C4 C3 1.526(10) . ?
C4 H4A 0.9700 . ?
C4 H4B 0.9700 . ?
C3 H3A 0.9700 . ?
C3 H3B 0.9700 . ?
C7 C8 1.529(10) . ?
C7 C6 1.541(10) . ?
C7 H7A 0.9700 . ?
C7 H7B 0.9700 . ?
C8 H8A 0.9700 . ?
C8 H8B 0.9700 . ?
C5 C6 1.531(10) . ?
C5 H5 0.9800 . ?
C6 H6A 0.9700 . ?
C6 H6B 0.9700 . ?
